data_7055498
loop_
_publ_author_name
'Vuong, Thi Minh Ha'
'Weimmerskirch-Aubatin, Jennifer'
'Lohier, Jean-Fran\,cois'
'Bar, Nathalie'
'Boudin, Sophie'
'Labb\'e, Christophe'
'Gourbilleau, Fabrice'
'Nguyen, Hien'
'Dang, Tung Thanh'
'Villemin, Didier'

_publ_section_title
;
 Blue highly fluorescent boron difluoride complexes based on
 phthalazine--pyridine
;
_journal_issue 7
_journal_name_full 'New J. Chem.'
_journal_page_first 6070
_journal_paper_doi 10.1039/C6NJ00726K
_journal_volume 40
_journal_year 2016
_chemical_formula_moiety 'C18 H15 B F2 N6 O'
_chemical_formula_sum 'C18 H15 B F2 N6 O'
_chemical_formula_weight 380.17
_chemical_melting_point 424
_chemical_name_common 'mono BODIPY of 1,4-di(2-pyridyl)aminophthalazine'
_space_group_crystal_system monoclinic
_space_group_IT_number 14
_space_group_name_Hall '-P 2yn'
_space_group_name_H-M_alt 'P 1 21/n 1'
_symmetry_space_group_name_Hall '-P 2yn'
_symmetry_space_group_name_H-M 'P 1 21/n 1'
_atom_sites_solution_hydrogens mixed
_audit_creation_method SHELXL-2014
_audit_update_record
;
2014-10-23 deposited with the CCDC.
2016-04-27 downloaded from the CCDC.
;
_cell_angle_alpha 90
_cell_angle_beta 100.651(2)
_cell_angle_gamma 90
_cell_formula_units_Z 4
_cell_length_a 10.5846(4)
_cell_length_b 7.6098(3)
_cell_length_c 21.9235(10)
_cell_measurement_reflns_used 9902
_cell_measurement_temperature 291(2)
_cell_measurement_theta_max 27.13
_cell_measurement_theta_min 2.46
_cell_volume 1735.44(12)
_computing_cell_refinement 'Bruker SAINT'
_computing_data_collection 'Bruker APEX2'
_computing_data_reduction 'Bruker SAINT'
_computing_molecular_graphics 'Bruker SHELXTL'
_computing_publication_material 'Bruker SHELXTL'
_computing_structure_refinement 'SHELXL-2014 (Sheldrick, 2014)'
_computing_structure_solution 'SHELXS-97 (Sheldrick, 2008)'
_diffrn_ambient_temperature 291(2)
_diffrn_measured_fraction_theta_full 0.999
_diffrn_measured_fraction_theta_max 0.995
_diffrn_measurement_device_type 'Bruker APEX-II CCD'
_diffrn_measurement_method '\f and \w scans'
_diffrn_radiation_monochromator graphite
_diffrn_radiation_type MoK\a
_diffrn_radiation_wavelength 0.71073
_diffrn_reflns_av_R_equivalents 0.0252
_diffrn_reflns_av_unetI/netI 0.0162
_diffrn_reflns_Laue_measured_fraction_full 0.999
_diffrn_reflns_Laue_measured_fraction_max 0.995
_diffrn_reflns_limit_h_max 13
_diffrn_reflns_limit_h_min -13
_diffrn_reflns_limit_k_max 9
_diffrn_reflns_limit_k_min -9
_diffrn_reflns_limit_l_max 27
_diffrn_reflns_limit_l_min -28
_diffrn_reflns_number 27574
_diffrn_reflns_point_group_measured_fraction_full 0.999
_diffrn_reflns_point_group_measured_fraction_max 0.995
_diffrn_reflns_theta_full 25.242
_diffrn_reflns_theta_max 27.424
_diffrn_reflns_theta_min 2.326
_diffrn_source 'sealed tube'
_exptl_absorpt_coefficient_mu 0.110
_exptl_absorpt_correction_type none
_exptl_crystal_colour colourless
_exptl_crystal_density_diffrn 1.455
_exptl_crystal_description block
_exptl_crystal_F_000 784
_exptl_crystal_size_max 0.41
_exptl_crystal_size_mid 0.38
_exptl_crystal_size_min 0.31
_refine_diff_density_max 0.227
_refine_diff_density_min -0.214
_refine_diff_density_rms 0.035
_refine_ls_extinction_method none
_refine_ls_goodness_of_fit_ref 1.034
_refine_ls_hydrogen_treatment mixed
_refine_ls_matrix_type full
_refine_ls_number_parameters 265
_refine_ls_number_reflns 3929
_refine_ls_number_restraints 0
_refine_ls_restrained_S_all 1.034
_refine_ls_R_factor_all 0.0506
_refine_ls_R_factor_gt 0.0388
_refine_ls_shift/su_max 0.000
_refine_ls_shift/su_mean 0.000
_refine_ls_structure_factor_coef Fsqd
_refine_ls_weighting_details 'w=1/[\s^2^(Fo^2^)+(0.0502P)^2^+0.4529P] where P=(Fo^2^+2Fc^2^)/3'
_refine_ls_weighting_scheme calc
_refine_ls_wR_factor_gt 0.0996
_refine_ls_wR_factor_ref 0.1076
_reflns_Friedel_coverage 0.000
_reflns_number_gt 3156
_reflns_number_total 3929
_reflns_threshold_expression 'I > 2\s(I)'
_cod_data_source_file c6nj00726k2.cif
_cod_data_source_block vuong3_0m
_cod_depositor_comments 'Adding full bibliography for 7055498.cif.'
_cod_database_code 7055498
_shelx_space_group_comment
;
The symmetry employed for this shelxl refinement is uniquely defined
by the following loop, which should always be used as a source of
symmetry information in preference to the above space-group names.
They are only intended as comments.
;
_shelxl_version_number 2014-3

loop_
_space_group_symop_operation_xyz
'x, y, z'
'-x+1/2, y+1/2, -z+1/2'
'-x, -y, -z'
'x-1/2, -y-1/2, z-1/2'

loop_
_atom_site_label
_atom_site_type_symbol
_atom_site_fract_x
_atom_site_fract_y
_atom_site_fract_z
_atom_site_U_iso_or_equiv
_atom_site_adp_type
_atom_site_occupancy
_atom_site_site_symmetry_order
_atom_site_calc_flag
_atom_site_refinement_flags_posn
_atom_site_refinement_flags_adp
O1 O 0.11427(12) 0.60629(17) 0.99619(6) 0.0595(3) Uani 1 1 d . .
C8 C 0.62811(12) 0.15069(16) 0.04615(6) 0.0327(3) Uani 1 1 d . .
C2 C 0.42306(12) 0.29089(16) 0.00057(6) 0.0346(3) Uani 1 1 d . .
C7 C 0.38710(12) 0.26198(17) 0.06075(6) 0.0348(3) Uani 1 1 d . .
C1 C 0.54457(12) 0.23058(16) -0.00653(6) 0.0343(3) Uani 1 1 d . .
C14 C 0.81467(12) -0.00485(17) 0.08500(6) 0.0358(3) Uani 1 1 d . .
C9 C 0.20733(12) 0.28059(19) 0.12024(6) 0.0398(3) Uani 1 1 d . .
C4 C 0.38687(16) 0.3965(2) -0.10464(7) 0.0488(4) Uani 1 1 d . .
H4 H 0.3350 0.4538 -0.1375 0.059 Uiso 1 1 calc R U
C18 C 0.85340(14) -0.1283(2) 0.18570(7) 0.0478(4) Uani 1 1 d . .
H18 H 0.8295 -0.1392 0.2243 0.057 Uiso 1 1 calc R U
C3 C 0.34408(14) 0.37374(18) -0.04967(7) 0.0423(3) Uani 1 1 d . .
H3 H 0.2628 0.4133 -0.0458 0.051 Uiso 1 1 calc R U
C6 C 0.58506(15) 0.25111(19) -0.06347(6) 0.0434(3) Uani 1 1 d . .
H6 H 0.6647 0.2082 -0.0686 0.052 Uiso 1 1 calc R U
C15 C 0.92298(14) -0.0973(2) 0.07287(7) 0.0473(4) Uani 1 1 d . .
H15 H 0.9471 -0.0860 0.0344 0.057 Uiso 1 1 calc R U
C5 C 0.50679(16) 0.3346(2) -0.11139(7) 0.0513(4) Uani 1 1 d . .
H5 H 0.5343 0.3501 -0.1489 0.062 Uiso 1 1 calc R U
C16 C 0.99221(15) -0.2023(2) 0.11663(8) 0.0565(4) Uani 1 1 d . .
H16 H 1.0633 -0.2628 0.1081 0.068 Uiso 1 1 calc R U
C17 C 0.95648(16) -0.2192(2) 0.17433(8) 0.0571(4) Uani 1 1 d . .
H17 H 1.0027 -0.2919 0.2046 0.069 Uiso 1 1 calc R U
C13 C 0.02104(15) 0.3259(2) 0.15722(8) 0.0554(4) Uani 1 1 d . .
H13 H -0.0618 0.3716 0.1512 0.066 Uiso 1 1 calc R U
C10 C 0.26057(15) 0.1912(3) 0.17397(8) 0.0653(5) Uani 1 1 d . .
H10 H 0.3429 0.1439 0.1789 0.078 Uiso 1 1 calc R U
C12 C 0.06652(17) 0.2454(3) 0.21185(8) 0.0667(5) Uani 1 1 d . .
H12 H 0.0175 0.2382 0.2429 0.080 Uiso 1 1 calc R U
C11 C 0.18817(18) 0.1743(4) 0.21983(9) 0.0817(7) Uani 1 1 d . .
H11 H 0.2216 0.1148 0.2563 0.098 Uiso 1 1 calc R U
N6 N 0.78368(10) -0.02132(14) 0.14223(5) 0.0363(3) Uani 1 1 d . .
N2 N 0.58467(10) 0.14023(14) 0.09954(5) 0.0339(2) Uani 1 1 d . .
N5 N 0.74363(10) 0.09106(14) 0.03933(5) 0.0374(3) Uani 1 1 d . .
N1 N 0.46451(10) 0.19339(15) 0.10747(5) 0.0379(3) Uani 1 1 d . .
N3 N 0.26604(11) 0.31036(17) 0.06910(6) 0.0423(3) Uani 1 1 d . .
N4 N 0.08751(11) 0.34401(17) 0.11139(6) 0.0489(3) Uani 1 1 d . .
B1 B 0.67403(14) 0.0914(2) 0.16082(7) 0.0382(3) Uani 1 1 d . .
F1 F 0.61111(8) -0.00008(14) 0.19968(4) 0.0583(3) Uani 1 1 d . .
F2 F 0.72849(8) 0.24369(12) 0.18944(4) 0.0529(2) Uani 1 1 d . .
H8 H 0.046(2) 0.605(3) 0.9696(11) 0.091(8) Uiso 1 1 d . .
H7 H 0.157(2) 0.702(3) 0.9872(10) 0.079(6) Uiso 1 1 d . .
H1 H 0.2194(16) 0.375(2) 0.0417(8) 0.053(5) Uiso 1 1 d . .

loop_
_atom_site_aniso_label
_atom_site_aniso_U_11
_atom_site_aniso_U_22
_atom_site_aniso_U_33
_atom_site_aniso_U_23
_atom_site_aniso_U_13
_atom_site_aniso_U_12
O1 0.0432(6) 0.0635(8) 0.0723(8) 0.0291(6) 0.0115(6) -0.0039(5)
C8 0.0382(6) 0.0295(6) 0.0329(6) -0.0015(5) 0.0135(5) -0.0074(5)
C2 0.0404(6) 0.0299(6) 0.0337(7) -0.0023(5) 0.0071(5) -0.0099(5)
C7 0.0342(6) 0.0343(7) 0.0374(7) -0.0005(5) 0.0101(5) -0.0062(5)
C1 0.0422(7) 0.0306(6) 0.0313(6) -0.0030(5) 0.0100(5) -0.0095(5)
C14 0.0389(6) 0.0321(6) 0.0399(7) 0.0009(5) 0.0164(5) -0.0051(5)
C9 0.0343(6) 0.0437(7) 0.0428(7) 0.0005(6) 0.0112(5) -0.0037(5)
C4 0.0614(9) 0.0463(8) 0.0352(7) 0.0047(6) -0.0002(6) -0.0092(7)
C18 0.0508(8) 0.0506(9) 0.0435(8) 0.0099(7) 0.0128(6) 0.0045(7)
C3 0.0446(7) 0.0398(7) 0.0408(7) 0.0003(6) 0.0034(6) -0.0072(6)
C6 0.0519(8) 0.0461(8) 0.0347(7) -0.0030(6) 0.0147(6) -0.0081(6)
C15 0.0478(8) 0.0464(8) 0.0538(9) 0.0031(7) 0.0255(7) 0.0026(6)
C5 0.0684(10) 0.0567(9) 0.0301(7) -0.0004(7) 0.0130(7) -0.0118(8)
C16 0.0498(9) 0.0537(9) 0.0701(11) 0.0051(8) 0.0220(8) 0.0125(7)
C17 0.0566(9) 0.0559(10) 0.0593(10) 0.0126(8) 0.0118(8) 0.0144(8)
C13 0.0424(8) 0.0570(9) 0.0731(11) 0.0083(8) 0.0273(8) 0.0040(7)
C10 0.0419(8) 0.1050(15) 0.0517(9) 0.0218(10) 0.0161(7) 0.0122(9)
C12 0.0547(10) 0.0970(14) 0.0556(10) 0.0083(10) 0.0290(8) 0.0021(9)
C11 0.0565(10) 0.140(2) 0.0524(10) 0.0309(12) 0.0200(8) 0.0126(12)
N6 0.0388(6) 0.0355(6) 0.0369(6) 0.0033(5) 0.0127(5) -0.0017(4)
N2 0.0340(5) 0.0372(6) 0.0330(6) 0.0008(4) 0.0129(4) -0.0018(4)
N5 0.0417(6) 0.0368(6) 0.0377(6) 0.0024(5) 0.0178(5) -0.0020(5)
N1 0.0333(5) 0.0461(6) 0.0368(6) 0.0028(5) 0.0131(4) 0.0006(5)
N3 0.0343(6) 0.0524(7) 0.0415(7) 0.0104(6) 0.0102(5) 0.0016(5)
N4 0.0384(6) 0.0501(7) 0.0614(8) 0.0129(6) 0.0179(6) 0.0030(5)
B1 0.0385(7) 0.0472(9) 0.0314(7) 0.0024(6) 0.0129(6) 0.0017(6)
F1 0.0510(5) 0.0826(7) 0.0473(5) 0.0254(5) 0.0250(4) 0.0084(4)
F2 0.0536(5) 0.0593(5) 0.0446(5) -0.0162(4) 0.0057(4) 0.0053(4)

loop_
_atom_type_symbol
_atom_type_description
_atom_type_scat_dispersion_real
_atom_type_scat_dispersion_imag
_atom_type_scat_source
C C 0.0033 0.0016 'International Tables Vol C Tables 4.2.6.8 and 6.1.1.4'
H H 0.0000 0.0000 'International Tables Vol C Tables 4.2.6.8 and 6.1.1.4'
B B 0.0013 0.0007 'International Tables Vol C Tables 4.2.6.8 and 6.1.1.4'
N N 0.0061 0.0033 'International Tables Vol C Tables 4.2.6.8 and 6.1.1.4'
O O 0.0106 0.0060 'International Tables Vol C Tables 4.2.6.8 and 6.1.1.4'
F F 0.0171 0.0103 'International Tables Vol C Tables 4.2.6.8 and 6.1.1.4'

loop_
_geom_angle_atom_site_label_1
_geom_angle_atom_site_label_2
_geom_angle_atom_site_label_3
_geom_angle
H8 O1 H7 105(2)
N2 C8 N5 123.16(12)
N2 C8 C1 117.66(11)
N5 C8 C1 119.19(11)
C1 C2 C3 119.07(12)
C1 C2 C7 116.76(12)
C3 C2 C7 124.17(12)
N1 C7 N3 118.03(12)
N1 C7 C2 122.93(11)
N3 C7 C2 119.04(12)
C2 C1 C6 120.04(13)
C2 C1 C8 119.03(11)
C6 C1 C8 120.91(12)
N5 C14 N6 122.53(11)
N5 C14 C15 119.36(12)
N6 C14 C15 118.07(12)
N4 C9 C10 121.73(13)
N4 C9 N3 112.07(12)
C10 C9 N3 126.16(13)
C3 C4 C5 120.48(14)
C3 C4 H4 119.8
C5 C4 H4 119.8
C17 C18 N6 121.84(14)
C17 C18 H18 119.1
N6 C18 H18 119.1
C4 C3 C2 119.98(14)
C4 C3 H3 120.0
C2 C3 H3 120.0
C5 C6 C1 119.62(14)
C5 C6 H6 120.2
C1 C6 H6 120.2
C16 C15 C14 120.81(14)
C16 C15 H15 119.6
C14 C15 H15 119.6
C6 C5 C4 120.78(14)
C6 C5 H5 119.6
C4 C5 H5 119.6
C15 C16 C17 119.75(14)
C15 C16 H16 120.1
C17 C16 H16 120.1
C18 C17 C16 118.93(15)
C18 C17 H17 120.5
C16 C17 H17 120.5
N4 C13 C12 124.20(14)
N4 C13 H13 117.9
C12 C13 H13 117.9
C11 C10 C9 118.16(15)
C11 C10 H10 120.9
C9 C10 H10 120.9
C13 C12 C11 117.49(15)
C13 C12 H12 121.3
C11 C12 H12 121.3
C12 C11 C10 120.24(17)
C12 C11 H11 119.9
C10 C11 H11 119.9
C14 N6 C18 120.57(12)
C14 N6 B1 120.62(11)
C18 N6 B1 118.67(11)
C8 N2 N1 124.65(11)
C8 N2 B1 121.57(10)
N1 N2 B1 113.22(10)
C8 N5 C14 119.71(10)
C7 N1 N2 118.84(11)
C7 N3 C9 128.75(12)
C7 N3 H1 119.3(11)
C9 N3 H1 111.8(11)
C13 N4 C9 118.09(13)
F1 B1 F2 110.64(12)
F1 B1 N2 112.08(11)
F2 B1 N2 109.21(12)
F1 B1 N6 110.85(12)
F2 B1 N6 108.07(11)
N2 B1 N6 105.79(10)

loop_
_geom_bond_atom_site_label_1
_geom_bond_atom_site_label_2
_geom_bond_distance
O1 H8 0.84(2)
O1 H7 0.89(2)
C8 N2 1.3367(15)
C8 N5 1.3383(16)
C8 C1 1.4519(19)
C2 C1 1.4012(18)
C2 C3 1.4032(19)
C2 C7 1.4559(18)
C7 N1 1.2971(17)
C7 N3 1.3776(17)
C1 C6 1.4013(18)
C14 N5 1.3499(17)
C14 N6 1.3600(16)
C14 C15 1.4116(18)
C9 N4 1.3372(18)
C9 C10 1.387(2)
C9 N3 1.3971(17)
C4 C3 1.375(2)
C4 C5 1.387(2)
C4 H4 0.9300
C18 C17 1.353(2)
C18 N6 1.3625(18)
C18 H18 0.9300
C3 H3 0.9300
C6 C5 1.368(2)
C6 H6 0.9300
C15 C16 1.355(2)
C15 H15 0.9300
C5 H5 0.9300
C16 C17 1.392(2)
C16 H16 0.9300
C17 H17 0.9300
C13 N4 1.336(2)
C13 C12 1.352(2)
C13 H13 0.9300
C10 C11 1.378(2)
C10 H10 0.9300
C12 C11 1.378(3)
C12 H12 0.9300
C11 H11 0.9300
N6 B1 1.5568(18)
N2 N1 1.3759(14)
N2 B1 1.5387(18)
N3 H1 0.860(18)
B1 F1 1.3652(17)
B1 F2 1.3913(18)
